data_1551452
loop_
_publ_author_name
'Shane R. Yost'
'Jiye Lee'
'Mark W. B. Wilson'
'Tony Wu'
'David P. McMahon'
'Rebecca R. Parkhurst'
'Nicholas J. Thompson'
'Daniel N. Congreve'
'Akshay Rao'
'Kerr Johnson'
'Matthew Y. Sfeir'
'Moungi G. Bawendi'
'Timothy M. Swager'
'Richard H. Friend'
'Marc A. Baldo'
'Troy Van Voorhis'

_publ_section_title
;
 A transferable model for singlet-fission kinetics
;
_journal_name_full 'Nature Chemistry'
_journal_page_first 492
_journal_page_last 497
_journal_paper_doi 10.1038/nchem.1945
_journal_volume 6
_journal_year 2014
_chemical_formula_sum 'C26 H16 S2'
_chemical_formula_weight 392.51
_space_group_IT_number 14
_space_group_name_Hall '-P 2ybc'
_space_group_name_H-M_alt 'P 1 21/c 1'
_symmetry_cell_setting monoclinic
_symmetry_space_group_name_H-M 'P 1 21/c 1'
_atom_sites_solution_hydrogens geom
_atom_sites_solution_primary direct
_atom_sites_solution_secondary difmap
_cell_angle_alpha 90.00
_cell_angle_beta 90.676(2)
_cell_angle_gamma 90.00
_cell_formula_units_Z 4
_cell_length_a 14.8532(14)
_cell_length_b 17.3921(15)
_cell_length_c 7.2295(7)
_cell_measurement_reflns_used 9876
_cell_measurement_temperature 100(2)
_cell_measurement_theta_max 31.50
_cell_measurement_theta_min 2.34
_cell_volume 1867.5(3)
_computing_cell_refinement 'SAINT 7.46A (Bruker-AXS, 2011)'
_computing_data_collection 'APEX2 v2011.4.0 (Bruker-AXS, 2011)'
_computing_data_reduction 'SAINT 7.46A (Bruker-AXS, 2011)'
_computing_molecular_graphics 'Bruker SHELXTL'
_computing_publication_material 'Bruker SHELXTL'
_computing_structure_refinement 'SHELXL-97 (Sheldrick, 2008)'
_computing_structure_solution 'SHELXS-97 (Sheldrick, 2008)'
_diffrn_ambient_temperature 100(2)
_diffrn_detector_area_resol_mean 8.3
_diffrn_measured_fraction_theta_full 0.999
_diffrn_measured_fraction_theta_max 0.999
_diffrn_measurement_device_type 'Bruker Smart APEX2 CCD'
_diffrn_measurement_method '\f and \w scans'
_diffrn_radiation_monochromator 'Incoatech I\mS multilayer optics'
_diffrn_radiation_source 'I\mS micro-focus sealed tube'
_diffrn_radiation_type MoK\a
_diffrn_radiation_wavelength 0.71073
_diffrn_reflns_av_R_equivalents 0.0491
_diffrn_reflns_av_sigmaI/netI 0.0250
_diffrn_reflns_limit_h_max 21
_diffrn_reflns_limit_h_min -20
_diffrn_reflns_limit_k_max 24
_diffrn_reflns_limit_k_min -24
_diffrn_reflns_limit_l_max 10
_diffrn_reflns_limit_l_min -10
_diffrn_reflns_number 72482
_diffrn_reflns_theta_full 30.51
_diffrn_reflns_theta_max 30.51
_diffrn_reflns_theta_min 1.37
_exptl_absorpt_coefficient_mu 0.294
_exptl_absorpt_correction_T_max 0.9883
_exptl_absorpt_correction_T_min 0.9656
_exptl_absorpt_correction_type multi-scan
_exptl_absorpt_process_details 'SADABS (Sheldrick, 2009)'
_exptl_crystal_colour orange
_exptl_crystal_density_diffrn 1.396
_exptl_crystal_density_method 'not measured'
_exptl_crystal_description plate
_exptl_crystal_F_000 816
_exptl_crystal_size_max 0.12
_exptl_crystal_size_mid 0.11
_exptl_crystal_size_min 0.04
_refine_diff_density_max 0.455
_refine_diff_density_min -0.219
_refine_diff_density_rms 0.058
_refine_ls_extinction_method none
_refine_ls_goodness_of_fit_ref 1.046
_refine_ls_hydrogen_treatment constr
_refine_ls_matrix_type full
_refine_ls_number_parameters 303
_refine_ls_number_reflns 5707
_refine_ls_number_restraints 360
_refine_ls_restrained_S_all 1.021
_refine_ls_R_factor_all 0.0628
_refine_ls_R_factor_gt 0.0453
_refine_ls_shift/su_max 0.001
_refine_ls_shift/su_mean 0.000
_refine_ls_structure_factor_coef Fsqd
_refine_ls_weighting_details 'calc w=1/[\s^2^(Fo^2^)+(0.0631P)^2^+0.9299P] where P=(Fo^2^+2Fc^2^)/3'
_refine_ls_weighting_scheme calc
_refine_ls_wR_factor_gt 0.1199
_refine_ls_wR_factor_ref 0.1301
_reflns_number_gt 4476
_reflns_number_total 5707
_reflns_threshold_expression >2sigma(I)
_cod_data_source_file nchem.1945-s4.cif
_cod_data_source_block x12230
_cod_depositor_comments
;
The following automatic conversions were performed:

data item '_symmetry_cell_setting' value 'Monoclinic' was changed to
'monoclinic' in accordance with the built-in table derived from the
CIF Core dictionary named 'cif_core.dic' version 2.4.5 last updated
on 2014-11-21.

Automatic conversion script
Id: cif_fix_values 6909 2019-04-08 15:41:33Z antanas 
;
_cod_original_sg_symbol_H-M P2(1)/c
_cod_database_code 1551452

loop_
_symmetry_equiv_pos_as_xyz
'x, y, z'
'-x, y+1/2, -z+1/2'
'-x, -y, -z'
'x, -y-1/2, z-1/2'

loop_
_atom_site_label
_atom_site_type_symbol
_atom_site_fract_x
_atom_site_fract_y
_atom_site_fract_z
_atom_site_U_iso_or_equiv
_atom_site_adp_type
_atom_site_occupancy
_atom_site_symmetry_multiplicity
_atom_site_calc_flag
_atom_site_refinement_flags
_atom_site_disorder_assembly
_atom_site_disorder_group
S1 S 0.56448(5) 0.68734(4) 0.74980(9) 0.02568(17) Uani 0.732(2) 1 d PDU A 1
C1 C 0.4610(2) 0.7095(2) 0.6543(7) 0.0249(7) Uani 0.732(2) 1 d PDU A 1
H1 H 0.4255 0.7522 0.6911 0.030 Uiso 0.732(2) 1 calc PR A 1
C2 C 0.4359(3) 0.6591(2) 0.5207(8) 0.0242(7) Uani 0.732(2) 1 d PDU A 1
H2 H 0.3804 0.6612 0.4543 0.029 Uiso 0.732(2) 1 calc PR A 1
C3 C 0.5035(6) 0.6026(5) 0.4925(12) 0.0285(6) Uani 0.732(2) 1 d PDU A 1
H3 H 0.4979 0.5635 0.4013 0.034 Uiso 0.732(2) 1 calc PR A 1
C4 C 0.5767(5) 0.6087(5) 0.6057(14) 0.0203(5) Uani 0.732(2) 1 d PDU A 1
S1A S 0.4911(4) 0.5969(3) 0.4658(8) 0.0285(6) Uani 0.268(2) 1 d PDU A 2
C1A C 0.4388(9) 0.6768(7) 0.548(2) 0.027(2) Uani 0.268(2) 1 d PDU A 2
H1A H 0.3808 0.6928 0.5065 0.033 Uiso 0.268(2) 1 calc PR A 2
C2A C 0.4863(6) 0.7141(7) 0.673(2) 0.0299(19) Uani 0.268(2) 1 d PDU A 2
H2A H 0.4663 0.7592 0.7338 0.036 Uiso 0.268(2) 1 calc PR A 2
C3A C 0.5712(7) 0.6786(6) 0.7057(13) 0.02568(17) Uani 0.268(2) 1 d PDU A 2
H3A H 0.6158 0.6993 0.7867 0.031 Uiso 0.268(2) 1 calc PR A 2
C4A C 0.5818(13) 0.6127(13) 0.610(4) 0.0203(5) Uani 0.268(2) 1 d PDU A 2
S2 S 0.85089(9) 0.29891(6) 0.4699(2) 0.0344(2) Uani 0.622(2) 1 d PDU B 1
C5 C 0.9624(4) 0.2740(5) 0.5056(17) 0.0296(13) Uani 0.622(2) 1 d PDU B 1
H5 H 0.9859 0.2250 0.4737 0.035 Uiso 0.622(2) 1 calc PR B 1
C6 C 1.0133(6) 0.3298(4) 0.5824(15) 0.0264(9) Uani 0.622(2) 1 d PDU B 1
H6 H 1.0756 0.3259 0.6121 0.032 Uiso 0.622(2) 1 calc PR B 1
C7 C 0.9580(5) 0.3958(5) 0.6118(12) 0.0272(4) Uani 0.622(2) 1 d PDU B 1
H7 H 0.9816 0.4421 0.6629 0.033 Uiso 0.622(2) 1 calc PR B 1
C8 C 0.8699(7) 0.3885(7) 0.562(2) 0.0204(8) Uani 0.622(2) 1 d PDU B 1
S2A S 0.96987(17) 0.40639(16) 0.6341(4) 0.0272(4) Uani 0.378(2) 1 d PDU B 2
C5A C 1.0054(10) 0.3162(7) 0.571(3) 0.0264(9) Uani 0.378(2) 1 d PDU B 2
H5A H 1.0659 0.2997 0.5889 0.032 Uiso 0.378(2) 1 calc PR B 2
C6A C 0.9425(7) 0.2703(9) 0.494(3) 0.0284(16) Uani 0.378(2) 1 d PDU B 2
H6A H 0.9512 0.2192 0.4511 0.034 Uiso 0.378(2) 1 calc PR B 2
C7A C 0.8592(7) 0.3132(5) 0.4879(16) 0.0344(2) Uani 0.378(2) 1 d PDU B 2
H7A H 0.8049 0.2920 0.4396 0.041 Uiso 0.378(2) 1 calc PR B 2
C8A C 0.8638(13) 0.3846(11) 0.555(4) 0.0204(8) Uani 0.378(2) 1 d PDU B 2
C9 C 0.79475(9) 0.44476(8) 0.57450(18) 0.0197(3) Uani 1 1 d D . .
C10 C 0.78378(9) 0.50086(7) 0.43380(18) 0.0193(3) Uani 1 1 d D B .
C11 C 0.83799(9) 0.50070(8) 0.27498(19) 0.0210(3) Uani 1 1 d . . .
H11 H 0.8815 0.4612 0.2605 0.025 Uiso 1 1 calc R B .
C12 C 0.82959(9) 0.55664(8) 0.13941(19) 0.0210(3) Uani 1 1 d . B .
C13 C 0.88446(10) 0.55627(9) -0.0219(2) 0.0250(3) Uani 1 1 d . . .
H13 H 0.9264 0.5158 -0.0395 0.030 Uiso 1 1 calc R B .
C14 C 0.87740(10) 0.61313(9) -0.1504(2) 0.0278(3) Uani 1 1 d . B .
H14 H 0.9147 0.6123 -0.2562 0.033 Uiso 1 1 calc R . .
C15 C 0.81439(11) 0.67384(9) -0.1272(2) 0.0275(3) Uani 1 1 d . . .
H15 H 0.8104 0.7135 -0.2172 0.033 Uiso 1 1 calc R B .
C16 C 0.75961(10) 0.67572(8) 0.0226(2) 0.0247(3) Uani 1 1 d . B .
H16 H 0.7175 0.7165 0.0351 0.030 Uiso 1 1 calc R . .
C17 C 0.76469(9) 0.61711(8) 0.16128(19) 0.0208(3) Uani 1 1 d . . .
C18 C 0.70844(9) 0.61641(8) 0.31375(19) 0.0208(3) Uani 1 1 d . B .
H18 H 0.6644 0.6556 0.3256 0.025 Uiso 1 1 calc R . .
C19 C 0.71502(9) 0.55893(7) 0.45160(18) 0.0191(2) Uani 1 1 d D . .
C20 C 0.65657(9) 0.55723(7) 0.60616(18) 0.0192(2) Uani 1 1 d D A .
C21 C 0.66963(9) 0.50251(8) 0.74666(18) 0.0196(3) Uani 1 1 d D . .
C22 C 0.61429(10) 0.49982(8) 0.90785(19) 0.0230(3) Uani 1 1 d . B .
H22 H 0.5680 0.5370 0.9221 0.028 Uiso 1 1 calc R . .
C23 C 0.62653(10) 0.44541(9) 1.0407(2) 0.0255(3) Uani 1 1 d . . .
H23 H 0.5891 0.4452 1.1463 0.031 Uiso 1 1 calc R B .
C24 C 0.69492(10) 0.38877(9) 1.0228(2) 0.0264(3) Uani 1 1 d . B .
H24 H 0.7025 0.3506 1.1157 0.032 Uiso 1 1 calc R . .
C25 C 0.74936(10) 0.38911(8) 0.8732(2) 0.0232(3) Uani 1 1 d . . .
H25 H 0.7951 0.3512 0.8635 0.028 Uiso 1 1 calc R B .
C26 C 0.73929(9) 0.44551(8) 0.72952(18) 0.0200(3) Uani 1 1 d D B .

loop_
_atom_site_aniso_label
_atom_site_aniso_U_11
_atom_site_aniso_U_22
_atom_site_aniso_U_33
_atom_site_aniso_U_23
_atom_site_aniso_U_13
_atom_site_aniso_U_12
S1 0.0249(3) 0.0234(3) 0.0287(4) -0.0087(2) -0.0023(3) 0.00346(19)
C1 0.0197(15) 0.0225(12) 0.0326(15) 0.0000(10) -0.0002(12) 0.0040(12)
C2 0.0224(11) 0.0222(17) 0.0279(16) 0.0012(11) -0.0039(10) -0.0021(11)
C3 0.0261(14) 0.0250(9) 0.0343(16) -0.0026(9) -0.0065(8) 0.0019(9)
C4 0.0209(10) 0.0185(10) 0.0216(8) -0.0014(7) 0.0002(7) 0.0013(9)
S1A 0.0261(14) 0.0250(9) 0.0343(16) -0.0026(9) -0.0065(8) 0.0019(9)
C1A 0.024(3) 0.025(5) 0.033(5) 0.005(3) 0.001(3) 0.008(3)
C2A 0.029(4) 0.028(3) 0.033(4) -0.008(3) 0.007(4) 0.003(3)
C3A 0.0249(3) 0.0234(3) 0.0287(4) -0.0087(2) -0.0023(3) 0.00346(19)
C4A 0.0209(10) 0.0185(10) 0.0216(8) -0.0014(7) 0.0002(7) 0.0013(9)
S2 0.0385(5) 0.0201(5) 0.0445(5) -0.0122(3) -0.0053(3) 0.0041(4)
C5 0.031(3) 0.0275(19) 0.030(2) -0.0013(16) 0.001(2) 0.011(2)
C6 0.0272(15) 0.028(2) 0.0236(15) 0.0014(19) 0.0019(11) 0.0057(17)
C7 0.0211(8) 0.0281(9) 0.0322(9) -0.0005(6) -0.0023(5) 0.0041(6)
C8 0.0228(14) 0.0187(12) 0.0196(13) 0.0002(9) 0.0006(11) 0.0017(12)
S2A 0.0211(8) 0.0281(9) 0.0322(9) -0.0005(6) -0.0023(5) 0.0041(6)
C5A 0.0272(15) 0.028(2) 0.0236(15) 0.0014(19) 0.0019(11) 0.0057(17)
C6A 0.035(4) 0.025(2) 0.026(3) -0.004(2) 0.001(4) 0.004(3)
C7A 0.0385(5) 0.0201(5) 0.0445(5) -0.0122(3) -0.0053(3) 0.0041(4)
C8A 0.0228(14) 0.0187(12) 0.0196(13) 0.0002(9) 0.0006(11) 0.0017(12)
C9 0.0209(6) 0.0171(6) 0.0209(6) 0.0003(5) 0.0001(5) 0.0013(5)
C10 0.0194(6) 0.0187(6) 0.0198(6) -0.0002(5) -0.0007(5) -0.0001(5)
C11 0.0208(6) 0.0208(6) 0.0215(6) -0.0005(5) 0.0000(5) 0.0007(5)
C12 0.0202(6) 0.0224(6) 0.0205(6) -0.0004(5) -0.0013(5) -0.0019(5)
C13 0.0220(7) 0.0299(7) 0.0232(6) 0.0001(5) 0.0011(5) -0.0013(5)
C14 0.0267(7) 0.0349(8) 0.0219(7) 0.0027(6) 0.0019(5) -0.0075(6)
C15 0.0322(8) 0.0270(7) 0.0232(7) 0.0058(5) -0.0033(6) -0.0072(6)
C16 0.0288(7) 0.0208(6) 0.0244(7) 0.0019(5) -0.0049(6) -0.0020(5)
C17 0.0222(6) 0.0191(6) 0.0210(6) 0.0004(5) -0.0038(5) -0.0032(5)
C18 0.0229(6) 0.0174(6) 0.0221(6) -0.0001(5) -0.0015(5) 0.0011(5)
C19 0.0204(6) 0.0169(6) 0.0198(6) -0.0009(4) -0.0017(5) -0.0010(5)
C20 0.0193(6) 0.0174(6) 0.0210(6) -0.0019(5) -0.0013(5) 0.0006(5)
C21 0.0186(6) 0.0202(6) 0.0200(6) -0.0016(5) -0.0003(5) -0.0015(5)
C22 0.0204(6) 0.0259(7) 0.0229(6) -0.0002(5) 0.0014(5) 0.0001(5)
C23 0.0227(7) 0.0307(7) 0.0232(6) 0.0022(5) 0.0028(5) -0.0016(6)
C24 0.0279(7) 0.0261(7) 0.0251(7) 0.0047(5) 0.0000(5) -0.0027(6)
C25 0.0248(7) 0.0207(6) 0.0241(6) 0.0029(5) -0.0003(5) 0.0016(5)
C26 0.0206(6) 0.0192(6) 0.0200(6) 0.0000(5) -0.0010(5) -0.0009(5)

loop_
_atom_type_symbol
_atom_type_description
_atom_type_scat_dispersion_real
_atom_type_scat_dispersion_imag
_atom_type_scat_source
C C 0.0033 0.0016 'International Tables Vol C Tables 4.2.6.8 and 6.1.1.4'
H H 0.0000 0.0000 'International Tables Vol C Tables 4.2.6.8 and 6.1.1.4'
S S 0.1246 0.1234 'International Tables Vol C Tables 4.2.6.8 and 6.1.1.4'

loop_
_geom_angle_atom_site_label_1
_geom_angle_atom_site_label_2
_geom_angle_atom_site_label_3
_geom_angle
_geom_angle_site_symmetry_1
_geom_angle_site_symmetry_3
C1 S1 C4 92.0(2) . .
C2 C1 S1 112.2(3) . .
C2 C1 H1 123.9 . .
S1 C1 H1 123.9 . .
C1 C2 C3 111.2(4) . .
C1 C2 H2 124.4 . .
C3 C2 H2 124.4 . .
C4 C3 C2 114.9(6) . .
C4 C3 H3 122.5 . .
C2 C3 H3 122.5 . .
C3 C4 C20 126.0(7) . .
C3 C4 S1 109.7(4) . .
C20 C4 S1 124.4(5) . .
C1A S1A C4A 90.9(7) . .
C2A C1A S1A 113.6(10) . .
C2A C1A H1A 123.2 . .
S1A C1A H1A 123.2 . .
C1A C2A C3A 111.7(11) . .
C1A C2A H2A 124.2 . .
C3A C2A H2A 124.2 . .
C4A C3A C2A 113.1(11) . .
C4A C3A H3A 123.5 . .
C2A C3A H3A 123.5 . .
C3A C4A C20 131.4(17) . .
C3A C4A S1A 110.6(7) . .
C20 C4A S1A 118.0(14) . .
C8 S2 C5 91.0(4) . .
C6 C5 S2 114.4(7) . .
C6 C5 H5 122.8 . .
S2 C5 H5 122.8 . .
C5 C6 C7 108.8(8) . .
C5 C6 H6 125.6 . .
C7 C6 H6 125.6 . .
C8 C7 C6 116.0(7) . .
C8 C7 H7 122.0 . .
C6 C7 H7 122.0 . .
C7 C8 C9 130.1(11) . .
C7 C8 S2 109.9(5) . .
C9 C8 S2 120.0(9) . .
C8A S2A C5A 89.6(7) . .
C6A C5A S2A 115.9(12) . .
C6A C5A H5A 122.0 . .
S2A C5A H5A 122.0 . .
C5A C6A C7A 107.3(13) . .
C5A C6A H6A 126.3 . .
C7A C6A H6A 126.3 . .
C8A C7A C6A 115.4(12) . .
C8A C7A H7A 122.3 . .
C6A C7A H7A 122.3 . .
C7A C8A C9 131.5(18) . .
C7A C8A S2A 111.8(7) . .
C9 C8A S2A 116.7(15) . .
C26 C9 C10 120.31(12) . .
C26 C9 C8A 120.1(10) . .
C10 C9 C8A 119.6(10) . .
C26 C9 C8 120.2(6) . .
C10 C9 C8 119.4(6) . .
C8A C9 C8 4.8(16) . .
C11 C10 C9 121.40(12) . .
C11 C10 C19 119.04(12) . .
C9 C10 C19 119.55(12) . .
C12 C11 C10 121.81(13) . .
C12 C11 H11 119.1 . .
C10 C11 H11 119.1 . .
C11 C12 C13 121.74(13) . .
C11 C12 C17 119.41(13) . .
C13 C12 C17 118.85(13) . .
C14 C13 C12 120.90(14) . .
C14 C13 H13 119.6 . .
C12 C13 H13 119.6 . .
C13 C14 C15 120.32(14) . .
C13 C14 H14 119.8 . .
C15 C14 H14 119.8 . .
C16 C15 C14 120.76(14) . .
C16 C15 H15 119.6 . .
C14 C15 H15 119.6 . .
C15 C16 C17 120.85(14) . .
C15 C16 H16 119.6 . .
C17 C16 H16 119.6 . .
C18 C17 C16 122.29(13) . .
C18 C17 C12 119.40(12) . .
C16 C17 C12 118.30(13) . .
C17 C18 C19 121.83(13) . .
C17 C18 H18 119.1 . .
C19 C18 H18 119.1 . .
C18 C19 C20 122.01(12) . .
C18 C19 C10 118.36(12) . .
C20 C19 C10 119.62(12) . .
C21 C20 C19 120.11(12) . .
C21 C20 C4A 121.9(12) . .
C19 C20 C4A 118.0(12) . .
C21 C20 C4 120.9(4) . .
C19 C20 C4 118.7(4) . .
C4A C20 C4 4.1(14) . .
C20 C21 C22 122.29(13) . .
C20 C21 C26 119.87(12) . .
C22 C21 C26 117.83(12) . .
C23 C22 C21 121.56(13) . .
C23 C22 H22 119.2 . .
C21 C22 H22 119.2 . .
C22 C23 C24 120.52(13) . .
C22 C23 H23 119.7 . .
C24 C23 H23 119.7 . .
C25 C24 C23 120.16(13) . .
C25 C24 H24 119.9 . .
C23 C24 H24 119.9 . .
C24 C25 C26 121.42(13) . .
C24 C25 H25 119.3 . .
C26 C25 H25 119.3 . .
C9 C26 C25 121.08(13) . .
C9 C26 C21 120.41(12) . .
C25 C26 C21 118.51(12) . .

loop_
_geom_bond_atom_site_label_1
_geom_bond_atom_site_label_2
_geom_bond_distance
_geom_bond_site_symmetry_2
S1 C1 1.721(3) .
S1 C4 1.730(7) .
C1 C2 1.354(4) .
C1 H1 0.9500 .
C2 C3 1.421(9) .
C2 H2 0.9500 .
C3 C4 1.357(10) .
C3 H3 0.9500 .
C4 C20 1.487(4) .
S1A C1A 1.700(11) .
S1A C4A 1.72(2) .
C1A C2A 1.312(11) .
C1A H1A 0.9500 .
C2A C3A 1.421(12) .
C2A H2A 0.9500 .
C3A C4A 1.35(2) .
C3A H3A 0.9500 .
C4A C20 1.472(9) .
S2 C8 1.718(13) .
S2 C5 1.729(6) .
C5 C6 1.345(6) .
C5 H5 0.9500 .
C6 C7 1.429(10) .
C6 H6 0.9500 .
C7 C8 1.359(15) .
C7 H7 0.9500 .
C8 C9 1.487(5) .
S2A C8A 1.71(2) .
S2A C5A 1.720(12) .
C5A C6A 1.343(10) .
C5A H5A 0.9500 .
C6A C7A 1.444(13) .
C6A H6A 0.9500 .
C7A C8A 1.33(2) .
C7A H7A 0.9500 .
C8A C9 1.474(8) .
C9 C26 1.3987(19) .
C9 C10 1.4175(18) .
C10 C11 1.4102(19) .
C10 C19 1.4431(18) .
C11 C12 1.3855(19) .
C11 H11 0.9500 .
C12 C13 1.4306(19) .
C12 C17 1.437(2) .
C13 C14 1.360(2) .
C13 H13 0.9500 .
C14 C15 1.422(2) .
C14 H14 0.9500 .
C15 C16 1.363(2) .
C15 H15 0.9500 .
C16 C17 1.4312(19) .
C16 H16 0.9500 .
C17 C18 1.3910(19) .
C18 C19 1.4142(18) .
C18 H18 0.9500 .
C19 C20 1.4234(19) .
C20 C21 1.4037(18) .
C21 C22 1.4348(19) .
C21 C26 1.4393(19) .
C22 C23 1.359(2) .
C22 H22 0.9500 .
C23 C24 1.422(2) .
C23 H23 0.9500 .
C24 C25 1.358(2) .
C24 H24 0.9500 .
C25 C26 1.4354(19) .
C25 H25 0.9500 .
